data_1566758
loop_
_publ_author_name
'Glazyrin, K.'
'Khandarkhaeva, S.'
'Fedotenko, T.'
'Dong, W.'
'Laniel, D.'
'Seiboth, F.'
'Schropp, A.'
'Garrevoet, J.'
'Br\"uckner, D.'
'Falkenberg, G.'
'Kubec, A.'
'David, C.'
'Wendt, M.'
'Wenz, S.'
'Dubrovinsky, L.'
'Dubrovinskaia, N.'
'Liermann, H.-P.'

_publ_section_title
;
 Sub-micrometer focusing setup for high-pressure crystallography at the
 Extreme Conditions beamline at PETRAIII
;
_journal_issue 3
_journal_name_full 'Journal of Synchrotron Radiation'
_journal_page_first 654
_journal_page_last 663
_journal_paper_doi 10.1107/S1600577522002582
_journal_volume 29
_journal_year 2022
_chemical_compound_source 'high-pressure high-temperature synthesis'
_chemical_formula_moiety 'Mg0.909 Fe0.091 Si1 O3'
_chemical_formula_sum 'Fe0.091 Mg0.909 O3 Si'
_chemical_formula_weight 103.3
_chemical_name_common 'magnesium iron catena-silicate'
_chemical_name_systematic 'magnesium iron catena-silicate'
_space_group_IT_number 62
_space_group_name_Hall '-P 2c 2ab'
_space_group_name_H-M_alt 'P b n m'
_symmetry_cell_setting orthorhombic
_symmetry_Int_Tables_number 62
_symmetry_space_group_name_Hall '-P 2c 2ab'
_symmetry_space_group_name_H-M 'P b n m'
_cell_angle_alpha 90
_cell_angle_beta 90
_cell_angle_gamma 90
_cell_formula_units_Z 4
_cell_length_a 4.194(2)
_cell_length_b 4.5250(10)
_cell_length_c 6.19100(10)
_cell_measurement_reflns_used 91
_cell_measurement_temperature 293
_cell_measurement_theta_max 16.52
_cell_measurement_theta_min 4.48
_cell_volume 117.49(6)
_computing_cell_refinement 'CrysAlisPro 1.171.41.96a (Rigaku OD, 2021)'
_computing_data_collection 'CrysAlisPro 1.171.41.96a (Rigaku OD, 2021)'
_computing_data_reduction 'CrysAlisPro 1.171.41.96a (Rigaku OD, 2021)'
_computing_molecular_graphics 'Vesta, Version 3.4.0 : 08/01/2017'
_computing_structure_refinement 'Jana2006 Version : 24/08/2020'
_computing_structure_solution 'Jana2006 Version : 24/08/2020'
_diffrn_ambient_temperature 293
_diffrn_detector 'Flat panel'
_diffrn_detector_area_resol_mean 5.0
_diffrn_detector_type 'Perkin Elmer XRD1621'
_diffrn_measured_fraction_theta_full 0.65
_diffrn_measured_fraction_theta_max 0.46
_diffrn_measurement_device_type 'customized \w-circle diffractometer'
_diffrn_measurement_method '\w scans'
_diffrn_radiation_probe x-ray
_diffrn_radiation_source synchrotron
_diffrn_radiation_type synchrotron
_diffrn_radiation_wavelength 0.483
_diffrn_reflns_av_R_equivalents 0.0076
_diffrn_reflns_av_unetI/netI 0.0073
_diffrn_reflns_limit_h_max 3
_diffrn_reflns_limit_h_min -4
_diffrn_reflns_limit_k_max 3
_diffrn_reflns_limit_k_min -5
_diffrn_reflns_limit_l_max 6
_diffrn_reflns_limit_l_min -7
_diffrn_reflns_number 106
_diffrn_reflns_theta_full 12.34
_diffrn_reflns_theta_max 17.07
_diffrn_reflns_theta_min 4.51
_diffrn_source synchrotron
_diffrn_source_type 'PETRAIII, Beamline P02.2'
_exptl_absorpt_coefficient_mu 0.984
_exptl_absorpt_correction_T_max 1
_exptl_absorpt_correction_T_min 0.664
_exptl_absorpt_correction_type multi-scan
_exptl_absorpt_process_details
;
CrysAlisPro 1.171.41.96a (Rigaku Oxford Diffraction, 2021)
Empirical absorption correction using spherical harmonics,
implemented in SCALE3 ABSPACK scaling algorithm.
;
_exptl_crystal_colour black
_exptl_crystal_density_diffrn 5.8375
_exptl_crystal_description block
_exptl_crystal_F_000 205
_exptl_crystal_size_max 0.002
_exptl_crystal_size_mid 0.002
_exptl_crystal_size_min 0.002
_refine_diff_density_max 0.51
_refine_diff_density_min -0.54
_refine_ls_extinction_method none
_refine_ls_goodness_of_fit_gt 3.68
_refine_ls_goodness_of_fit_ref 3.55
_refine_ls_number_constraints 3
_refine_ls_number_parameters 13
_refine_ls_number_reflns 56
_refine_ls_number_restraints 0
_refine_ls_R_factor_all 0.0417
_refine_ls_R_factor_gt 0.0412
_refine_ls_shift/su_max 0.0157
_refine_ls_shift/su_mean 0.0080
_refine_ls_structure_factor_coef Fsqd
_refine_ls_weighting_details w=1/(\s^2^(I)+0.0009I^2^)
_refine_ls_weighting_scheme sigma
_refine_ls_wR_factor_gt 0.1144
_refine_ls_wR_factor_ref 0.1146
_reflns_number_gt 53
_reflns_number_total 56
_reflns_threshold_expression I>2\s(I)
_cod_data_source_file Table3_bridgmanite_103GPa.cif
_cod_data_source_block I
_cod_depositor_comments
;
The following automatic conversions were performed:

data item '_diffrn_radiation_probe' value 'X-ray' was changed to
'x-ray' in accordance with the
/home/data/users/saulius/crontab/automatic-downloads/rss-feeds/IUCr/lib/dictionaries/cif_core.dic
dictionary named 'cif_core.dic' version 2.4.2 last updated on
2011-04-26.

Automatic conversion script
Id: cif_fix_values 7556 2019-12-06 15:28:31Z antanas 

 Adding full bibliography for 1566757--1566759.cif.
;
_cod_original_sg_symbol_Hall '-P -2xab;-2yabc;-2zc'
_cod_original_formula_sum 'Mg0.909 Fe0.091 Si1 O3'
_cod_database_code 1566758

loop_
_space_group_symop_id
_space_group_symop_operation_xyz
1 x,y,z
2 -x,-y,z+1/2
3 -x+1/2,y+1/2,-z+1/2
4 x+1/2,-y+1/2,-z
5 -x,-y,-z
6 x,y,-z+1/2
7 x+1/2,-y+1/2,z+1/2
8 -x+1/2,y+1/2,z

loop_
_atom_site_label
_atom_site_type_symbol
_atom_site_fract_x
_atom_site_fract_y
_atom_site_fract_z
_atom_site_adp_type
_atom_site_U_iso_or_equiv
_atom_site_site_symmetry_multiplicity
_atom_site_occupancy
_atom_site_calc_flag
_atom_site_refinement_flags
_atom_site_disorder_assembly
_atom_site_disorder_group
Mg1 Mg 0.5262(9) 0.5810(9) 0.25 Uiso 0.023(2) 4 0.909(19) d . . .
Fe1 Fe 0.5262(9) 0.5810(9) 0.25 Uiso 0.023(2) 4 0.091(19) d . . .
Si1 Si 0.5 0 0.5 Uiso 0.0225(15) 4 1 d . . .
O1 O 0.120(3) 0.4673(17) 0.25 Uiso 0.026(2) 4 1 d . . .
O2 O 0.1791(14) 0.1887(11) 0.5577(8) Uiso 0.0235(18) 8 1 d . . .

loop_
_atom_type_symbol
_atom_type_scat_dispersion_real
_atom_type_scat_dispersion_imag
_atom_type_scat_source
Fe 0.2468 0.4167 'International Tables Vol C tables 4.2.6.8 and 6.1.1.1'
Mg 0.0220 0.0164 'International Tables Vol C tables 4.2.6.8 and 6.1.1.1'
O 0.0038 0.0026 'International Tables Vol C tables 4.2.6.8 and 6.1.1.1'
Si 0.0394 0.0322 'International Tables Vol C tables 4.2.6.8 and 6.1.1.1'

loop_
_exptl_crystal_face_index_h
_exptl_crystal_face_index_k
_exptl_crystal_face_index_l
_exptl_crystal_face_perp_dist
? ? ? ?

loop_
_geom_angle_atom_site_label_1
_geom_angle_atom_site_label_2
_geom_angle_atom_site_label_3
_geom_angle_site_symmetry_1
_geom_angle_site_symmetry_2
_geom_angle_site_symmetry_3
_geom_angle
_geom_angle_publ_flag
Mg1 Mg1 Mg1 2_664 . 2_665 152.23(18) ?
Mg1 Mg1 Mg1 2_664 . 3_545 77.88(10) ?
Mg1 Mg1 Mg1 2_664 . 3_555 96.39(10) ?
Mg1 Mg1 Mg1 2_664 . 3_645 82.37(10) ?
Mg1 Mg1 Mg1 2_664 . 3_655 102.76(10) ?
Mg1 Mg1 Fe1 2_664 . . 0 ?
Mg1 Mg1 Fe1 2_664 . 3_645 82.37(10) ?
Mg1 Mg1 Fe1 2_664 . 3_655 102.76(10) ?
Mg1 Mg1 Si1 2_664 . 1_565 142.00(15) ?
Mg1 Mg1 Si1 2_664 . 2_664 63.99(7) ?
Mg1 Mg1 Si1 2_664 . 3_555 50.26(7) ?
Mg1 Mg1 Si1 2_664 . 3_655 55.28(7) ?
Mg1 Mg1 Si1 2_664 . 4_456 117.74(13) ?
Mg1 Mg1 Si1 2_664 . 4_556 127.67(14) ?
Mg1 Mg1 O1 2_664 . . 82.38(11) ?
Mg1 Mg1 O1 2_664 . 3_555 101.18(11) ?
Mg1 Mg1 O2 2_664 . 2_664 65.56(16) ?
Mg1 Mg1 O2 2_664 . 4_556 120.3(2) ?
Mg1 Mg1 O2 2_664 . 5_666 137.5(2) ?
Mg1 Mg1 O2 2_664 . 7_554 40.17(18) ?
Mg1 Mg1 Mg1 2_665 . 3_545 77.88(10) ?
Mg1 Mg1 Mg1 2_665 . 3_555 96.39(10) ?
Mg1 Mg1 Mg1 2_665 . 3_645 82.37(10) ?
Mg1 Mg1 Mg1 2_665 . 3_655 102.76(10) ?
Mg1 Mg1 Fe1 2_665 . . 0 ?
Mg1 Mg1 Fe1 2_665 . 3_645 82.37(10) ?
Mg1 Mg1 Fe1 2_665 . 3_655 102.76(10) ?
Mg1 Mg1 Si1 2_665 . 1_565 63.99(7) ?
Mg1 Mg1 Si1 2_665 . 2_664 142.00(15) ?
Mg1 Mg1 Si1 2_665 . 3_555 117.74(13) ?
Mg1 Mg1 Si1 2_665 . 3_655 127.67(14) ?
Mg1 Mg1 Si1 2_665 . 4_456 50.26(7) ?
Mg1 Mg1 Si1 2_665 . 4_556 55.28(7) ?
Mg1 Mg1 O1 2_665 . . 82.38(11) ?
Mg1 Mg1 O1 2_665 . 3_555 101.18(11) ?
Mg1 Mg1 O2 2_665 . 2_664 137.5(2) ?
Mg1 Mg1 O2 2_665 . 4_556 40.17(18) ?
Mg1 Mg1 O2 2_665 . 5_666 65.56(16) ?
Mg1 Mg1 O2 2_665 . 7_554 120.3(2) ?
Mg1 Mg1 Mg1 3_545 . 3_555 88.64(14) ?
Mg1 Mg1 Mg1 3_545 . 3_645 85.36(15) ?
Mg1 Mg1 Mg1 3_545 . 3_655 174.00(18) ?
Mg1 Mg1 Fe1 3_545 . . 0 ?
Mg1 Mg1 Fe1 3_545 . 3_645 85.36(15) ?
Mg1 Mg1 Fe1 3_545 . 3_655 174.00(18) ?
Mg1 Mg1 Si1 3_545 . 1_565 120.57(11) ?
Mg1 Mg1 Si1 3_545 . 2_664 120.57(11) ?
Mg1 Mg1 Si1 3_545 . 3_555 47.58(8) ?
Mg1 Mg1 Si1 3_545 . 3_655 117.26(13) ?
Mg1 Mg1 Si1 3_545 . 4_456 47.58(8) ?
Mg1 Mg1 Si1 3_545 . 4_556 117.26(13) ?
Mg1 Mg1 O1 3_545 . . 27.5(3) ?
Mg1 Mg1 O1 3_545 . 3_555 114.9(4) ?
Mg1 Mg1 O2 3_545 . 2_664 143.43(16) ?
Mg1 Mg1 O2 3_545 . 4_556 77.5(2) ?
Mg1 Mg1 O2 3_545 . 5_666 143.43(16) ?
Mg1 Mg1 O2 3_545 . 7_554 77.5(2) ?
Mg1 Mg1 Mg1 3_555 . 3_645 174.00(18) ?
Mg1 Mg1 Mg1 3_555 . 3_655 85.36(15) ?
Mg1 Mg1 Fe1 3_555 . . 0 ?
Mg1 Mg1 Fe1 3_555 . 3_645 174.00(18) ?
Mg1 Mg1 Fe1 3_555 . 3_655 85.36(15) ?
Mg1 Mg1 Si1 3_555 . 1_565 55.05(9) ?
Mg1 Mg1 Si1 3_555 . 2_664 55.05(9) ?
Mg1 Mg1 Si1 3_555 . 3_555 60.90(9) ?
Mg1 Mg1 Si1 3_555 . 3_655 131.24(11) ?
Mg1 Mg1 Si1 3_555 . 4_456 60.90(9) ?
Mg1 Mg1 Si1 3_555 . 4_556 131.24(11) ?
Mg1 Mg1 O1 3_555 . . 61.1(3) ?
Mg1 Mg1 O1 3_555 . 3_555 26.3(4) ?
Mg1 Mg1 O2 3_555 . 2_664 94.5(2) ?
Mg1 Mg1 O2 3_555 . 4_556 136.06(19) ?
Mg1 Mg1 O2 3_555 . 5_666 94.5(2) ?
Mg1 Mg1 O2 3_555 . 7_554 136.06(19) ?
Mg1 Mg1 Mg1 3_645 . 3_655 100.64(15) ?
Mg1 Mg1 Fe1 3_645 . . 0 ?
Mg1 Mg1 Fe1 3_645 . 3_645 0 ?
Mg1 Mg1 Fe1 3_645 . 3_655 100.64(15) ?
Mg1 Mg1 Si1 3_645 . 1_565 128.63(11) ?
Mg1 Mg1 Si1 3_645 . 2_664 128.63(11) ?
Mg1 Mg1 Si1 3_645 . 3_555 114.48(14) ?
Mg1 Mg1 Si1 3_645 . 3_655 52.46(9) ?
Mg1 Mg1 Si1 3_645 . 4_456 114.48(14) ?
Mg1 Mg1 Si1 3_645 . 4_556 52.46(9) ?
Mg1 Mg1 O1 3_645 . . 112.9(3) ?
Mg1 Mg1 O1 3_645 . 3_555 159.7(4) ?
Mg1 Mg1 O2 3_645 . 2_664 90.4(2) ?
Mg1 Mg1 O2 3_645 . 4_556 42.23(19) ?
Mg1 Mg1 O2 3_645 . 5_666 90.4(2) ?
Mg1 Mg1 O2 3_645 . 7_554 42.23(19) ?
Mg1 Mg1 Fe1 3_655 . . 0 ?
Mg1 Mg1 Fe1 3_655 . 3_645 100.64(15) ?
Mg1 Mg1 Fe1 3_655 . 3_655 0 ?
Mg1 Mg1 Si1 3_655 . 1_565 55.46(9) ?
Mg1 Mg1 Si1 3_655 . 2_664 55.46(9) ?
Mg1 Mg1 Si1 3_655 . 3_555 128.44(13) ?
Mg1 Mg1 Si1 3_655 . 3_655 67.19(10) ?
Mg1 Mg1 Si1 3_655 . 4_456 128.44(13) ?
Mg1 Mg1 Si1 3_655 . 4_556 67.19(10) ?
Mg1 Mg1 O1 3_655 . . 146.5(3) ?
Mg1 Mg1 O1 3_655 . 3_555 59.1(4) ?
Mg1 Mg1 O2 3_655 . 2_664 37.57(16) ?
Mg1 Mg1 O2 3_655 . 4_556 106.9(2) ?
Mg1 Mg1 O2 3_655 . 5_666 37.57(16) ?
Mg1 Mg1 O2 3_655 . 7_554 106.9(2) ?
Fe1 Mg1 Fe1 . . 3_645 0 ?
Fe1 Mg1 Fe1 . . 3_655 0 ?
Fe1 Mg1 Si1 . . 1_565 0 ?
Fe1 Mg1 Si1 . . 2_664 0 ?
Fe1 Mg1 Si1 . . 3_555 0 ?
Fe1 Mg1 Si1 . . 3_655 0 ?
Fe1 Mg1 Si1 . . 4_456 0 ?
Fe1 Mg1 Si1 . . 4_556 0 ?
Fe1 Mg1 O1 . . . 0 ?
Fe1 Mg1 O1 . . 3_555 0 ?
Fe1 Mg1 O2 . . 2_664 0 ?
Fe1 Mg1 O2 . . 4_556 0 ?
Fe1 Mg1 O2 . . 5_666 0 ?
Fe1 Mg1 O2 . . 7_554 0 ?
Fe1 Mg1 Fe1 3_645 . 3_655 100.64(15) ?
Fe1 Mg1 Si1 3_645 . 1_565 128.63(11) ?
Fe1 Mg1 Si1 3_645 . 2_664 128.63(11) ?
Fe1 Mg1 Si1 3_645 . 3_555 114.48(14) ?
Fe1 Mg1 Si1 3_645 . 3_655 52.46(9) ?
Fe1 Mg1 Si1 3_645 . 4_456 114.48(14) ?
Fe1 Mg1 Si1 3_645 . 4_556 52.46(9) ?
Fe1 Mg1 O1 3_645 . . 112.9(3) ?
Fe1 Mg1 O1 3_645 . 3_555 159.7(4) ?
Fe1 Mg1 O2 3_645 . 2_664 90.4(2) ?
Fe1 Mg1 O2 3_645 . 4_556 42.23(19) ?
Fe1 Mg1 O2 3_645 . 5_666 90.4(2) ?
Fe1 Mg1 O2 3_645 . 7_554 42.23(19) ?
Fe1 Mg1 Si1 3_655 . 1_565 55.46(9) ?
Fe1 Mg1 Si1 3_655 . 2_664 55.46(9) ?
Fe1 Mg1 Si1 3_655 . 3_555 128.44(13) ?
Fe1 Mg1 Si1 3_655 . 3_655 67.19(10) ?
Fe1 Mg1 Si1 3_655 . 4_456 128.44(13) ?
Fe1 Mg1 Si1 3_655 . 4_556 67.19(10) ?
Fe1 Mg1 O1 3_655 . . 146.5(3) ?
Fe1 Mg1 O1 3_655 . 3_555 59.1(4) ?
Fe1 Mg1 O2 3_655 . 2_664 37.57(16) ?
Fe1 Mg1 O2 3_655 . 4_556 106.9(2) ?
Fe1 Mg1 O2 3_655 . 5_666 37.57(16) ?
Fe1 Mg1 O2 3_655 . 7_554 106.9(2) ?
Si1 Mg1 Si1 1_565 . 2_664 78.36(12) ?
Si1 Mg1 Si1 1_565 . 3_555 115.29(14) ?
Si1 Mg1 Si1 1_565 . 3_655 122.05(15) ?
Si1 Mg1 Si1 1_565 . 4_456 73.05(7) ?
Si1 Mg1 Si1 1_565 . 4_556 76.25(7) ?
Si1 Mg1 O1 1_565 . . 100.4(2) ?
Si1 Mg1 O1 1_565 . 3_555 41.85(13) ?
Si1 Mg1 O2 1_565 . 2_664 90.0(2) ?
Si1 Mg1 O2 1_565 . 4_556 96.98(17) ?
Si1 Mg1 O2 1_565 . 5_666 41.53(17) ?
Si1 Mg1 O2 1_565 . 7_554 161.3(3) ?
Si1 Mg1 Si1 2_664 . 3_555 73.05(7) ?
Si1 Mg1 Si1 2_664 . 3_655 76.25(7) ?
Si1 Mg1 Si1 2_664 . 4_456 115.29(14) ?
Si1 Mg1 Si1 2_664 . 4_556 122.05(15) ?
Si1 Mg1 O1 2_664 . . 100.4(2) ?
Si1 Mg1 O1 2_664 . 3_555 41.85(13) ?
Si1 Mg1 O2 2_664 . 2_664 41.53(17) ?
Si1 Mg1 O2 2_664 . 4_556 161.3(3) ?
Si1 Mg1 O2 2_664 . 5_666 90.0(2) ?
Si1 Mg1 O2 2_664 . 7_554 96.98(17) ?
Si1 Mg1 Si1 3_555 . 3_655 105.54(4) ?
Si1 Mg1 Si1 3_555 . 4_456 69.35(9) ?
Si1 Mg1 Si1 3_555 . 4_556 163.73(18) ?
Si1 Mg1 O1 3_555 . . 35.36(7) ?
Si1 Mg1 O1 3_555 . 3_555 81.8(3) ?
Si1 Mg1 O2 3_555 . 2_664 103.42(16) ?
Si1 Mg1 O2 3_555 . 4_556 124.5(3) ?
Si1 Mg1 O2 3_555 . 5_666 155.1(2) ?
Si1 Mg1 O2 3_555 . 7_554 79.8(2) ?
Si1 Mg1 Si1 3_655 . 4_456 163.73(18) ?
Si1 Mg1 Si1 3_655 . 4_556 74.91(10) ?
Si1 Mg1 O1 3_655 . . 134.88(18) ?
Si1 Mg1 O1 3_655 . 3_555 113.3(3) ?
Si1 Mg1 O2 3_655 . 2_664 39.96(16) ?
Si1 Mg1 O2 3_655 . 4_556 91.5(2) ?
Si1 Mg1 O2 3_655 . 5_666 87.4(2) ?
Si1 Mg1 O2 3_655 . 7_554 39.76(18) ?
Si1 Mg1 Si1 4_456 . 4_556 105.54(4) ?
Si1 Mg1 O1 4_456 . . 35.36(7) ?
Si1 Mg1 O1 4_456 . 3_555 81.8(3) ?
Si1 Mg1 O2 4_456 . 2_664 155.1(2) ?
Si1 Mg1 O2 4_456 . 4_556 79.8(2) ?
Si1 Mg1 O2 4_456 . 5_666 103.42(16) ?
Si1 Mg1 O2 4_456 . 7_554 124.5(3) ?
Si1 Mg1 O1 4_556 . . 134.88(18) ?
Si1 Mg1 O1 4_556 . 3_555 113.3(3) ?
Si1 Mg1 O2 4_556 . 2_664 87.4(2) ?
Si1 Mg1 O2 4_556 . 4_556 39.76(18) ?
Si1 Mg1 O2 4_556 . 5_666 39.96(16) ?
Si1 Mg1 O2 4_556 . 7_554 91.5(2) ?
O1 Mg1 O1 . . 3_555 87.4(5) ?
O1 Mg1 O2 . . 2_664 137.7(2) ?
O1 Mg1 O2 . . 4_556 98.2(3) ?
O1 Mg1 O2 . . 5_666 137.7(2) ?
O1 Mg1 O2 . . 7_554 98.2(3) ?
O1 Mg1 O2 3_555 . 2_664 73.4(3) ?
O1 Mg1 O2 3_555 . 4_556 138.50(19) ?
O1 Mg1 O2 3_555 . 5_666 73.4(3) ?
O1 Mg1 O2 3_555 . 7_554 138.50(19) ?
O2 Mg1 O2 2_664 . 4_556 121.2(3) ?
O2 Mg1 O2 2_664 . 5_666 72.7(2) ?
O2 Mg1 O2 2_664 . 7_554 75.1(2) ?
O2 Mg1 O2 4_556 . 5_666 75.1(2) ?
O2 Mg1 O2 4_556 . 7_554 81.6(3) ?
O2 Mg1 O2 5_666 . 7_554 121.2(3) ?
Mg1 Fe1 Mg1 . . 3_645 0 ?
Mg1 Fe1 Mg1 . . 3_655 0 ?
Mg1 Fe1 Si1 . . 1_565 0 ?
Mg1 Fe1 Si1 . . 2_664 0 ?
Mg1 Fe1 Si1 . . 3_655 0 ?
Mg1 Fe1 Si1 . . 4_556 0 ?
Mg1 Fe1 O1 . . . 0 ?
Mg1 Fe1 O1 . . 3_555 0 ?
Mg1 Fe1 O2 . . 2_664 0 ?
Mg1 Fe1 O2 . . 4_556 0 ?
Mg1 Fe1 O2 . . 5_666 0 ?
Mg1 Fe1 O2 . . 7_554 0 ?
Mg1 Fe1 Mg1 3_645 . 3_655 100.64(15) ?
Mg1 Fe1 Si1 3_645 . 1_565 128.63(11) ?
Mg1 Fe1 Si1 3_645 . 2_664 128.63(11) ?
Mg1 Fe1 Si1 3_645 . 3_655 52.46(9) ?
Mg1 Fe1 Si1 3_645 . 4_556 52.46(9) ?
Mg1 Fe1 O1 3_645 . . 112.9(3) ?
Mg1 Fe1 O1 3_645 . 3_555 159.7(4) ?
Mg1 Fe1 O2 3_645 . 2_664 90.4(2) ?
Mg1 Fe1 O2 3_645 . 4_556 42.23(19) ?
Mg1 Fe1 O2 3_645 . 5_666 90.4(2) ?
Mg1 Fe1 O2 3_645 . 7_554 42.23(19) ?
Mg1 Fe1 Si1 3_655 . 1_565 55.46(9) ?
Mg1 Fe1 Si1 3_655 . 2_664 55.46(9) ?
Mg1 Fe1 Si1 3_655 . 3_655 67.19(10) ?
Mg1 Fe1 Si1 3_655 . 4_556 67.19(10) ?
Mg1 Fe1 O1 3_655 . . 146.5(3) ?
Mg1 Fe1 O1 3_655 . 3_555 59.1(4) ?
Mg1 Fe1 O2 3_655 . 2_664 37.57(16) ?
Mg1 Fe1 O2 3_655 . 4_556 106.9(2) ?
Mg1 Fe1 O2 3_655 . 5_666 37.57(16) ?
Mg1 Fe1 O2 3_655 . 7_554 106.9(2) ?
Si1 Fe1 Si1 1_565 . 2_664 78.36(12) ?
Si1 Fe1 Si1 1_565 . 3_655 122.05(15) ?
Si1 Fe1 Si1 1_565 . 4_556 76.25(7) ?
Si1 Fe1 O1 1_565 . . 100.4(2) ?
Si1 Fe1 O1 1_565 . 3_555 41.85(13) ?
Si1 Fe1 O2 1_565 . 2_664 90.0(2) ?
Si1 Fe1 O2 1_565 . 4_556 96.98(17) ?
Si1 Fe1 O2 1_565 . 5_666 41.53(17) ?
Si1 Fe1 O2 1_565 . 7_554 161.3(3) ?
Si1 Fe1 Si1 2_664 . 3_655 76.25(7) ?
Si1 Fe1 Si1 2_664 . 4_556 122.05(15) ?
Si1 Fe1 O1 2_664 . . 100.4(2) ?
Si1 Fe1 O1 2_664 . 3_555 41.85(13) ?
Si1 Fe1 O2 2_664 . 2_664 41.53(17) ?
Si1 Fe1 O2 2_664 . 4_556 161.3(3) ?
Si1 Fe1 O2 2_664 . 5_666 90.0(2) ?
Si1 Fe1 O2 2_664 . 7_554 96.98(17) ?
Si1 Fe1 Si1 3_655 . 4_556 74.91(10) ?
Si1 Fe1 O1 3_655 . . 134.88(18) ?
Si1 Fe1 O1 3_655 . 3_555 113.3(3) ?
Si1 Fe1 O2 3_655 . 2_664 39.96(16) ?
Si1 Fe1 O2 3_655 . 4_556 91.5(2) ?
Si1 Fe1 O2 3_655 . 5_666 87.4(2) ?
Si1 Fe1 O2 3_655 . 7_554 39.76(18) ?
Si1 Fe1 O1 4_556 . . 134.88(18) ?
Si1 Fe1 O1 4_556 . 3_555 113.3(3) ?
Si1 Fe1 O2 4_556 . 2_664 87.4(2) ?
Si1 Fe1 O2 4_556 . 4_556 39.76(18) ?
Si1 Fe1 O2 4_556 . 5_666 39.96(16) ?
Si1 Fe1 O2 4_556 . 7_554 91.5(2) ?
O1 Fe1 O1 . . 3_555 87.4(5) ?
O1 Fe1 O2 . . 2_664 137.7(2) ?
O1 Fe1 O2 . . 4_556 98.2(3) ?
O1 Fe1 O2 . . 5_666 137.7(2) ?
O1 Fe1 O2 . . 7_554 98.2(3) ?
O1 Fe1 O2 3_555 . 2_664 73.4(3) ?
O1 Fe1 O2 3_555 . 4_556 138.50(19) ?
O1 Fe1 O2 3_555 . 5_666 73.4(3) ?
O1 Fe1 O2 3_555 . 7_554 138.50(19) ?
O2 Fe1 O2 2_664 . 4_556 121.2(3) ?
O2 Fe1 O2 2_664 . 5_666 72.7(2) ?
O2 Fe1 O2 2_664 . 7_554 75.1(2) ?
O2 Fe1 O2 4_556 . 5_666 75.1(2) ?
O2 Fe1 O2 4_556 . 7_554 81.6(3) ?
O2 Fe1 O2 5_666 . 7_554 121.2(3) ?
Mg1 Si1 Mg1 1_545 . 2_665 180 ?
Mg1 Si1 Mg1 1_545 . 3_545 77.36(11) ?
Mg1 Si1 Mg1 1_545 . 3_645 72.07(11) ?
Mg1 Si1 Mg1 1_545 . 4_456 107.93(11) ?
Mg1 Si1 Mg1 1_545 . 4_556 102.64(11) ?
Mg1 Si1 Fe1 1_545 . 1_545 0 ?
Mg1 Si1 Fe1 1_545 . 2_665 180 ?
Mg1 Si1 Fe1 1_545 . 3_645 72.07(11) ?
Mg1 Si1 Fe1 1_545 . 4_456 107.93(11) ?
Mg1 Si1 O1 1_545 . 3_545 49.1(3) ?
Mg1 Si1 O1 1_545 . 4_556 130.9(3) ?
Mg1 Si1 O2 1_545 . . 125.4(2) ?
Mg1 Si1 O2 1_545 . 4_556 120.51(19) ?
Mg1 Si1 O2 1_545 . 5_656 54.6(2) ?
Mg1 Si1 O2 1_545 . 8_545 59.49(19) ?
Mg1 Si1 Mg1 2_665 . 3_545 102.64(11) ?
Mg1 Si1 Mg1 2_665 . 3_645 107.93(11) ?
Mg1 Si1 Mg1 2_665 . 4_456 72.07(11) ?
Mg1 Si1 Mg1 2_665 . 4_556 77.36(11) ?
Mg1 Si1 Fe1 2_665 . 1_545 180 ?
Mg1 Si1 Fe1 2_665 . 2_665 0 ?
Mg1 Si1 Fe1 2_665 . 3_645 107.93(11) ?
Mg1 Si1 Fe1 2_665 . 4_456 72.07(11) ?
Mg1 Si1 O1 2_665 . 3_545 130.9(3) ?
Mg1 Si1 O1 2_665 . 4_556 49.1(3) ?
Mg1 Si1 O2 2_665 . . 54.6(2) ?
Mg1 Si1 O2 2_665 . 4_556 59.49(19) ?
Mg1 Si1 O2 2_665 . 5_656 125.4(2) ?
Mg1 Si1 O2 2_665 . 8_545 120.51(19) ?
Mg1 Si1 Mg1 3_545 . 3_645 105.54(8) ?
Mg1 Si1 Mg1 3_545 . 4_456 74.46(8) ?
Mg1 Si1 Mg1 3_545 . 4_556 180 ?
Mg1 Si1 Fe1 3_545 . 1_545 77.36(11) ?
Mg1 Si1 Fe1 3_545 . 2_665 102.64(11) ?
Mg1 Si1 Fe1 3_545 . 3_645 105.54(8) ?
Mg1 Si1 Fe1 3_545 . 4_456 74.46(8) ?
Mg1 Si1 O1 3_545 . 3_545 39.0(4) ?
Mg1 Si1 O1 3_545 . 4_556 141.0(4) ?
Mg1 Si1 O2 3_545 . . 52.10(19) ?
Mg1 Si1 O2 3_545 . 4_556 97.6(2) ?
Mg1 Si1 O2 3_545 . 5_656 127.90(19) ?
Mg1 Si1 O2 3_545 . 8_545 82.4(2) ?
Mg1 Si1 Mg1 3_645 . 4_456 180 ?
Mg1 Si1 Mg1 3_645 . 4_556 74.46(8) ?
Mg1 Si1 Fe1 3_645 . 1_545 72.07(11) ?
Mg1 Si1 Fe1 3_645 . 2_665 107.93(11) ?
Mg1 Si1 Fe1 3_645 . 3_645 0 ?
Mg1 Si1 Fe1 3_645 . 4_456 180 ?
Mg1 Si1 O1 3_645 . 3_545 71.3(4) ?
Mg1 Si1 O1 3_645 . 4_556 108.7(4) ?
Mg1 Si1 O2 3_645 . . 134.5(2) ?
Mg1 Si1 O2 3_645 . 4_556 52.0(2) ?
Mg1 Si1 O2 3_645 . 5_656 45.5(2) ?
Mg1 Si1 O2 3_645 . 8_545 128.0(2) ?
Mg1 Si1 Mg1 4_456 . 4_556 105.54(8) ?
Mg1 Si1 Fe1 4_456 . 1_545 107.93(11) ?
Mg1 Si1 Fe1 4_456 . 2_665 72.07(11) ?
Mg1 Si1 Fe1 4_456 . 3_645 180 ?
Mg1 Si1 Fe1 4_456 . 4_456 0 ?
Mg1 Si1 O1 4_456 . 3_545 108.7(4) ?
Mg1 Si1 O1 4_456 . 4_556 71.3(4) ?
Mg1 Si1 O2 4_456 . . 45.5(2) ?
Mg1 Si1 O2 4_456 . 4_556 128.0(2) ?
Mg1 Si1 O2 4_456 . 5_656 134.5(2) ?
Mg1 Si1 O2 4_456 . 8_545 52.0(2) ?
Mg1 Si1 Fe1 4_556 . 1_545 102.64(11) ?
Mg1 Si1 Fe1 4_556 . 2_665 77.36(11) ?
Mg1 Si1 Fe1 4_556 . 3_645 74.46(8) ?
Mg1 Si1 Fe1 4_556 . 4_456 105.54(8) ?
Mg1 Si1 O1 4_556 . 3_545 141.0(4) ?
Mg1 Si1 O1 4_556 . 4_556 39.0(4) ?
Mg1 Si1 O2 4_556 . . 127.90(19) ?
Mg1 Si1 O2 4_556 . 4_556 82.4(2) ?
Mg1 Si1 O2 4_556 . 5_656 52.10(19) ?
Mg1 Si1 O2 4_556 . 8_545 97.6(2) ?
Fe1 Si1 Fe1 1_545 . 2_665 180 ?
Fe1 Si1 Fe1 1_545 . 3_645 72.07(11) ?
Fe1 Si1 Fe1 1_545 . 4_456 107.93(11) ?
Fe1 Si1 O1 1_545 . 3_545 49.1(3) ?
Fe1 Si1 O1 1_545 . 4_556 130.9(3) ?
Fe1 Si1 O2 1_545 . . 125.4(2) ?
Fe1 Si1 O2 1_545 . 4_556 120.51(19) ?
Fe1 Si1 O2 1_545 . 5_656 54.6(2) ?
Fe1 Si1 O2 1_545 . 8_545 59.49(19) ?
Fe1 Si1 Fe1 2_665 . 3_645 107.93(11) ?
Fe1 Si1 Fe1 2_665 . 4_456 72.07(11) ?
Fe1 Si1 O1 2_665 . 3_545 130.9(3) ?
Fe1 Si1 O1 2_665 . 4_556 49.1(3) ?
Fe1 Si1 O2 2_665 . . 54.6(2) ?
Fe1 Si1 O2 2_665 . 4_556 59.49(19) ?
Fe1 Si1 O2 2_665 . 5_656 125.4(2) ?
Fe1 Si1 O2 2_665 . 8_545 120.51(19) ?
Fe1 Si1 Fe1 3_645 . 4_456 180 ?
Fe1 Si1 O1 3_645 . 3_545 71.3(4) ?
Fe1 Si1 O1 3_645 . 4_556 108.7(4) ?
Fe1 Si1 O2 3_645 . . 134.5(2) ?
Fe1 Si1 O2 3_645 . 4_556 52.0(2) ?
Fe1 Si1 O2 3_645 . 5_656 45.5(2) ?
Fe1 Si1 O2 3_645 . 8_545 128.0(2) ?
Fe1 Si1 O1 4_456 . 3_545 108.7(4) ?
Fe1 Si1 O1 4_456 . 4_556 71.3(4) ?
Fe1 Si1 O2 4_456 . . 45.5(2) ?
Fe1 Si1 O2 4_456 . 4_556 128.0(2) ?
Fe1 Si1 O2 4_456 . 5_656 134.5(2) ?
Fe1 Si1 O2 4_456 . 8_545 52.0(2) ?
O1 Si1 O1 3_545 . 4_556 180 ?
O1 Si1 O2 3_545 . . 90.0(4) ?
O1 Si1 O2 3_545 . 4_556 90.7(3) ?
O1 Si1 O2 3_545 . 5_656 90.0(4) ?
O1 Si1 O2 3_545 . 8_545 89.3(3) ?
O1 Si1 O2 4_556 . . 90.0(4) ?
O1 Si1 O2 4_556 . 4_556 89.3(3) ?
O1 Si1 O2 4_556 . 5_656 90.0(4) ?
O1 Si1 O2 4_556 . 8_545 90.7(3) ?
O2 Si1 O2 . . 4_556 88.6(3) ?
O2 Si1 O2 . . 5_656 180 ?
O2 Si1 O2 . . 8_545 91.4(3) ?
O2 Si1 O2 4_556 . 5_656 91.4(3) ?
O2 Si1 O2 4_556 . 8_545 180 ?
O2 Si1 O2 5_656 . 8_545 88.6(3) ?
Mg1 O1 Mg1 . . 3_545 126.2(6) ?
Mg1 O1 Fe1 . . . 0 ?
Mg1 O1 Fe1 . . 3_545 126.2(6) ?
Mg1 O1 Si1 . . 3_555 105.6(4) ?
Mg1 O1 Si1 . . 4_456 105.6(4) ?
Mg1 O1 Fe1 3_545 . . 126.2(6) ?
Mg1 O1 Fe1 3_545 . 3_545 0 ?
Mg1 O1 Si1 3_545 . 3_555 89.0(3) ?
Mg1 O1 Si1 3_545 . 4_456 89.0(3) ?
Fe1 O1 Fe1 . . 3_545 126.2(6) ?
Fe1 O1 Si1 . . 3_555 105.6(4) ?
Fe1 O1 Si1 . . 4_456 105.6(4) ?
Fe1 O1 Si1 3_545 . 3_555 89.0(3) ?
Fe1 O1 Si1 3_545 . 4_456 89.0(3) ?
Si1 O1 Si1 3_555 . 4_456 142.4(8) ?
Mg1 O2 Mg1 2_665 . 4_456 100.2(3) ?
Mg1 O2 Fe1 2_665 . 2_665 0 ?
Mg1 O2 Fe1 2_665 . 4_456 100.2(3) ?
Mg1 O2 Si1 2_665 . . 83.9(3) ?
Mg1 O2 Si1 2_665 . 4_456 88.0(3) ?
Mg1 O2 Fe1 4_456 . 2_665 100.2(3) ?
Mg1 O2 Fe1 4_456 . 4_456 0 ?
Mg1 O2 Si1 4_456 . . 94.7(3) ?
Mg1 O2 Si1 4_456 . 4_456 123.9(3) ?
Fe1 O2 Fe1 2_665 . 4_456 100.2(3) ?
Fe1 O2 Si1 2_665 . . 83.9(3) ?
Fe1 O2 Si1 2_665 . 4_456 88.0(3) ?
Fe1 O2 Si1 4_456 . . 94.7(3) ?
Fe1 O2 Si1 4_456 . 4_456 123.9(3) ?
Si1 O2 Si1 . . 4_456 141.3(3) ?

loop_
_geom_bond_atom_site_label_1
_geom_bond_atom_site_label_2
_geom_bond_site_symmetry_1
_geom_bond_site_symmetry_2
_geom_bond_distance
_geom_bond_publ_flag
Mg1 Mg1 . 2_664 3.1887(14) ?
Mg1 Mg1 . 2_665 3.1887(14) ?
Mg1 Mg1 . 3_545 3.238(6) ?
Mg1 Mg1 . 3_555 3.238(6) ?
Mg1 Mg1 . 3_645 2.940(6) ?
Mg1 Mg1 . 3_655 2.940(6) ?
Mg1 Fe1 . . 0 ?
Mg1 Fe1 . 3_645 2.940(6) ?
Mg1 Fe1 . 3_655 2.940(6) ?
Mg1 Si1 . 1_565 2.450(3) ?
Mg1 Si1 . 2_664 2.450(3) ?
Mg1 Si1 . 3_555 2.720(3) ?
Mg1 Si1 . 3_655 2.545(3) ?
Mg1 Si1 . 4_456 2.720(3) ?
Mg1 Si1 . 4_556 2.545(3) ?
Mg1 O1 . . 1.778(12) ?
Mg1 O1 . 3_555 1.853(9) ?
Mg1 O2 . 2_664 2.007(6) ?
Mg1 O2 . 4_556 1.821(6) ?
Mg1 O2 . 5_666 2.007(6) ?
Mg1 O2 . 7_554 1.821(6) ?
Fe1 Si1 . 1_565 2.450(3) ?
Fe1 Si1 . 2_664 2.450(3) ?
Fe1 Si1 . 3_655 2.545(3) ?
Fe1 Si1 . 4_556 2.545(3) ?
Fe1 O1 . . 1.778(12) ?
Fe1 O1 . 3_555 1.853(9) ?
Fe1 O2 . 2_664 2.007(6) ?
Fe1 O2 . 4_556 1.821(6) ?
Fe1 O2 . 5_666 2.007(6) ?
Fe1 O2 . 7_554 1.821(6) ?
Si1 O1 . 3_545 1.635(4) ?
Si1 O1 . 4_556 1.635(4) ?
Si1 O2 . . 1.634(6) ?
Si1 O2 . 4_556 1.636(5) ?
Si1 O2 . 5_656 1.634(6) ?
Si1 O2 . 8_545 1.636(5) ?
